data_7720858
loop_
_publ_author_name
'Milder, Alexander'
'Woodward, Patrick M.'

_publ_section_title
;
 Structural design principles for hybrid cadmium thiocyanate-halides
 containing bulky organic cations.
;
_journal_issue 16
_journal_name_full 'Dalton transactions (Cambridge, England : 2003)'
_journal_page_first 6441
_journal_page_last 6452
_journal_paper_doi 10.1039/d6dt00207b
_journal_volume 55
_journal_year 2026
_chemical_formula_moiety 'C6 Cd3 Cl2 N6 S6, 2(C7 H10 N)'
_chemical_formula_sum 'C20 H20 Cd3 Cl2 N8 S6'
_chemical_formula_weight 972.90
_space_group_crystal_system monoclinic
_space_group_IT_number 14
_space_group_name_Hall '-P 2yn'
_space_group_name_H-M_alt 'P 1 21/n 1'
_atom_sites_solution_hydrogens geom
_atom_sites_solution_primary dual
_audit_creation_date 2024-11-15
_audit_creation_method
;
Olex2 1.5
(compiled 2024.02.16 svn.r378c4104 for OlexSys, GUI svn.r6928)
;
_audit_update_record
;
2025-05-27 deposited with the CCDC.	2026-03-23 downloaded from the CCDC.
;
_cell_angle_alpha 90
_cell_angle_beta 101.592(4)
_cell_angle_gamma 90
_cell_formula_units_Z 2
_cell_length_a 12.7917(17)
_cell_length_b 5.8894(7)
_cell_length_c 21.896(3)
_cell_measurement_reflns_used 9968
_cell_measurement_temperature 298
_cell_measurement_theta_max 26.477
_cell_measurement_theta_min 2.983
_cell_volume 1615.9(4)
_computing_cell_refinement 'SAINT v8.40B (Bruker, 2021)'
_computing_data_collection 'APEX3 v2021.10-0 (Bruker, 2021)'
_computing_data_reduction 'SAINT v8.40B (Bruker, 2021)'
_computing_molecular_graphics 'Olex2 1.5 (Dolomanov et al., 2009)'
_computing_publication_material 'Olex2 1.5 (Dolomanov et al., 2009)'
_computing_structure_refinement 'XL  (Sheldrick, 2008)'
_computing_structure_solution 'ShelXT (Sheldrick, 2015)'
_diffrn_ambient_temperature 298
_diffrn_detector 'Bruker Photon III area detector'
_diffrn_detector_area_resol_mean 10.5
_diffrn_detector_type 'CMOS area detector'
_diffrn_measured_fraction_theta_full 0.997
_diffrn_measured_fraction_theta_max 0.994
_diffrn_measurement_device 'Kappa Four-Circle Diffractometer'
_diffrn_measurement_device_type 'Bruker D8 Venture'
_diffrn_measurement_method '\w and \f scans'
_diffrn_radiation_monochromator 'Double Bounce Multilayer Mirrors'
_diffrn_radiation_probe x-ray
_diffrn_radiation_type MoK\a
_diffrn_radiation_wavelength 0.71073
_diffrn_radiation_xray_symbol K-L~3~
_diffrn_reflns_av_R_equivalents 0.0832
_diffrn_reflns_av_unetI/netI 0.0323
_diffrn_reflns_Laue_measured_fraction_full 0.997
_diffrn_reflns_Laue_measured_fraction_max 0.994
_diffrn_reflns_limit_h_max 16
_diffrn_reflns_limit_h_min -16
_diffrn_reflns_limit_k_max 7
_diffrn_reflns_limit_k_min -7
_diffrn_reflns_limit_l_max 27
_diffrn_reflns_limit_l_min -27
_diffrn_reflns_number 56748
_diffrn_reflns_point_group_measured_fraction_full 0.997
_diffrn_reflns_point_group_measured_fraction_max 0.994
_diffrn_reflns_theta_full 25.242
_diffrn_reflns_theta_max 26.594
_diffrn_reflns_theta_min 2.983
_diffrn_source 'Micro Focus Rotating Anode'
_diffrn_source_current 50.0
_diffrn_source_power 2.5
_diffrn_source_type 'Bruker TXS'
_diffrn_source_voltage 50.0
_diffrn_standards_number 0
_exptl_absorpt_coefficient_mu 2.536
_exptl_absorpt_correction_T_max 0.2602
_exptl_absorpt_correction_T_min 0.1341
_exptl_absorpt_correction_type multi-scan
_exptl_absorpt_process_details
;
SADABS-2016/2 (Bruker,2016/2) was used for absorption correction.
wR2(int) was 0.1713 before and 0.0917 after correction.
The Ratio of minimum to maximum transmission is 0.5154.
The \l/2 correction factor is Not present.
;
_exptl_crystal_colour 'clear colourless'
_exptl_crystal_colour_lustre clear
_exptl_crystal_colour_primary colourless
_exptl_crystal_density_diffrn 2.000
_exptl_crystal_description plate
_exptl_crystal_F_000 940
_exptl_crystal_size_max 0.2
_exptl_crystal_size_mid 0.2
_exptl_crystal_size_min 0.04
_refine_diff_density_max 0.453
_refine_diff_density_min -0.532
_refine_diff_density_rms 0.099
_refine_ls_extinction_method none
_refine_ls_goodness_of_fit_ref 1.067
_refine_ls_hydrogen_treatment constr
_refine_ls_matrix_type full
_refine_ls_number_parameters 179
_refine_ls_number_reflns 3379
_refine_ls_number_restraints 0
_refine_ls_restrained_S_all 1.067
_refine_ls_R_factor_all 0.0431
_refine_ls_R_factor_gt 0.0296
_refine_ls_shift/su_max 0.001
_refine_ls_shift/su_mean 0.000
_refine_ls_structure_factor_coef Fsqd
_refine_ls_weighting_details 'w=1/[\s^2^(Fo^2^)+(0.0293P)^2^+1.5485P] where P=(Fo^2^+2Fc^2^)/3'
_refine_ls_weighting_scheme calc
_refine_ls_wR_factor_gt 0.0702
_refine_ls_wR_factor_ref 0.0772
_reflns_Friedel_coverage 0.000
_reflns_number_gt 2662
_reflns_number_total 3379
_reflns_threshold_expression 'I > 2\s(I)'
_cod_data_source_file d6dt00207b2.cif
_cod_data_source_block BzA2Cd3(SCN)6Cl2
_cod_depositor_comments
;
The following automatic conversions were performed:

data item '_diffrn_radiation_probe' value 'X-ray' was changed to
'x-ray' in accordance with the
/home/data/users/saulius/crontab/automatic-downloads/rss-feeds/RSC/lib/dictionaries/cif_core.dic
dictionary named 'cif_core.dic' version 2.4.2 last updated on
2011-04-26.

Automatic conversion script
Id: cif_fix_values 8170 2020-07-09 18:12:32Z antanas 

 Adding full bibliography for 7720852--7720858.cif.
;
_cod_database_code 7720858
_shelx_shelxl_version_number 2019/1
_shelx_space_group_comment
;
The symmetry employed for this shelxl refinement is uniquely defined
by the following loop, which should always be used as a source of
symmetry information in preference to the above space-group names.
They are only intended as comments.
;
_olex2_refinement_description
;
1. Fixed Uiso
 At 1.2 times of:
  All C(H) groups, All C(H,H) groups, All N(H,H,H) groups
2.a Secondary CH2 refined with riding coordinates:
 C00I(H00D,H00E)
2.b Aromatic/amide H refined with riding coordinates:
 C00F(H00F), C00G(H00G), C00H(H00H), C00J(H00J), C00K(H00K)
2.c Idealised Me refined as rotating group:
 N00D(H00A,H00B,H00C)
;
_olex2_submission_special_instructions 'No special instructions were received'

loop_
_space_group_symop_operation_xyz
'x, y, z'
'-x+1/2, y+1/2, -z+1/2'
'-x, -y, -z'
'x-1/2, -y-1/2, z-1/2'

loop_
_atom_site_label
_atom_site_type_symbol
_atom_site_fract_x
_atom_site_fract_y
_atom_site_fract_z
_atom_site_U_iso_or_equiv
_atom_site_adp_type
_atom_site_occupancy
_atom_site_site_symmetry_order
_atom_site_calc_flag
_atom_site_refinement_flags_posn
_atom_site_refinement_flags_adp
_atom_site_refinement_flags_occupancy
_atom_site_disorder_assembly
_atom_site_disorder_group
Cd01 Cd 0.000000 0.000000 0.500000 0.04452(12) Uani 1 2 d S . P . .
Cd02 Cd 0.24089(2) 0.74717(4) 0.41001(2) 0.04535(10) Uani 1 1 d . . . . .
S003 S -0.01338(7) -0.74917(13) 0.60469(4) 0.0407(2) Uani 1 1 d . . . . .
S004 S 0.21878(7) 0.01258(14) 0.52139(4) 0.0402(2) Uani 1 1 d . . . . .
Cl00 Cl 0.44288(8) 0.77470(16) 0.43901(5) 0.0549(2) Uani 1 1 d . . . . .
S006 S 0.22949(10) 1.50668(16) 0.30711(5) 0.0577(3) Uani 1 1 d . . . . .
N007 N 0.2472(3) 0.4556(5) 0.48090(16) 0.0483(8) Uani 1 1 d . . . . .
N008 N 0.0179(2) -0.3118(5) 0.56112(15) 0.0450(7) Uani 1 1 d . . . . .
N009 N 0.2172(3) 1.0787(5) 0.35913(15) 0.0524(8) Uani 1 1 d . . . . .
C00A C 0.5798(3) 1.4125(7) 0.32001(18) 0.0502(9) Uani 1 1 d . . . . .
C00B C 0.0045(3) -0.4915(5) 0.57853(16) 0.0370(7) Uani 1 1 d . . . . .
C00C C 0.2213(3) 1.2553(6) 0.33817(16) 0.0393(7) Uani 1 1 d . . . . .
N00D N 0.5149(4) 1.2698(6) 0.4112(2) 0.0845(14) Uani 1 1 d . . . . .
H00A H 0.461787 1.370097 0.405970 0.101 Uiso 1 1 calc R U . . .
H00B H 0.572432 1.329415 0.435587 0.101 Uiso 1 1 calc R U . . .
H00C H 0.495539 1.144887 0.428992 0.101 Uiso 1 1 calc R U . . .
C00E C 0.2358(3) 0.2740(6) 0.49687(16) 0.0381(7) Uani 1 1 d . . . . .
C00F C 0.5202(4) 1.5005(8) 0.2668(2) 0.0672(12) Uani 1 1 d . . . . .
H00F H 0.455043 1.434203 0.249505 0.081 Uiso 1 1 calc R U . . .
C00G C 0.6764(4) 1.5134(9) 0.3454(2) 0.0695(13) Uani 1 1 d . . . . .
H00G H 0.718747 1.455191 0.381521 0.083 Uiso 1 1 calc R U . . .
C00H C 0.7097(4) 1.7014(10) 0.3166(3) 0.0846(17) Uani 1 1 d . . . . .
H00H H 0.774221 1.770459 0.333894 0.102 Uiso 1 1 calc R U . . .
C00I C 0.5392(4) 1.2123(8) 0.3508(2) 0.0704(13) Uani 1 1 d . . . . .
H00D H 0.475343 1.154200 0.323777 0.085 Uiso 1 1 calc R U . . .
H00E H 0.592604 1.092967 0.356355 0.085 Uiso 1 1 calc R U . . .
C00J C 0.6494(5) 1.7865(9) 0.2634(3) 0.0841(16) Uani 1 1 d . . . . .
H00J H 0.672525 1.912722 0.244337 0.101 Uiso 1 1 calc R U . . .
C00K C 0.5547(5) 1.6856(10) 0.2383(3) 0.0858(16) Uani 1 1 d . . . . .
H00K H 0.513297 1.742257 0.201638 0.103 Uiso 1 1 calc R U . . .

loop_
_atom_site_aniso_label
_atom_site_aniso_U_11
_atom_site_aniso_U_22
_atom_site_aniso_U_33
_atom_site_aniso_U_23
_atom_site_aniso_U_13
_atom_site_aniso_U_12
Cd01 0.0509(2) 0.02672(17) 0.0597(2) 0.00778(16) 0.02001(18) 0.00182(16)
Cd02 0.05430(17) 0.02829(14) 0.05468(18) 0.00776(12) 0.01389(13) 0.00149(11)
S003 0.0506(5) 0.0275(4) 0.0445(5) 0.0071(4) 0.0105(4) 0.0009(4)
S004 0.0449(5) 0.0298(4) 0.0463(5) 0.0080(4) 0.0098(4) 0.0010(4)
Cl00 0.0522(5) 0.0437(5) 0.0697(7) -0.0008(5) 0.0146(5) -0.0016(4)
S006 0.0959(8) 0.0318(4) 0.0492(6) 0.0070(4) 0.0240(5) -0.0015(5)
N007 0.0572(19) 0.0319(16) 0.055(2) 0.0082(14) 0.0095(15) -0.0015(13)
N008 0.0542(18) 0.0297(15) 0.0505(19) 0.0042(13) 0.0087(15) -0.0012(13)
N009 0.078(2) 0.0281(15) 0.051(2) 0.0058(14) 0.0126(17) 0.0006(15)
C00A 0.056(2) 0.052(2) 0.044(2) -0.0035(17) 0.0131(18) 0.0071(18)
C00B 0.0393(17) 0.0299(16) 0.0420(18) -0.0014(15) 0.0089(14) 0.0019(14)
C00C 0.0474(19) 0.0334(17) 0.0370(18) -0.0076(15) 0.0084(15) 0.0012(15)
N00D 0.142(4) 0.046(2) 0.082(3) 0.0048(19) 0.060(3) 0.006(2)
C00E 0.0403(17) 0.0352(18) 0.0380(18) 0.0000(14) 0.0063(14) 0.0004(14)
C00F 0.060(3) 0.085(3) 0.052(3) 0.009(2) 0.000(2) -0.012(3)
C00G 0.053(2) 0.096(4) 0.055(3) -0.012(3) 0.000(2) 0.010(3)
C00H 0.058(3) 0.100(4) 0.101(4) -0.041(4) 0.028(3) -0.023(3)
C00I 0.101(4) 0.055(3) 0.059(3) 0.000(2) 0.025(3) 0.010(2)
C00J 0.097(4) 0.071(3) 0.101(5) -0.002(3) 0.057(4) -0.013(3)
C00K 0.097(4) 0.094(4) 0.066(3) 0.027(3) 0.016(3) 0.001(3)

loop_
_atom_type_symbol
_atom_type_description
_atom_type_scat_dispersion_real
_atom_type_scat_dispersion_imag
_atom_type_scat_source
C C 0.0033 0.0016 'International Tables Vol C Tables 4.2.6.8 and 6.1.1.4'
H H 0.0000 0.0000 'International Tables Vol C Tables 4.2.6.8 and 6.1.1.4'
Cd Cd -0.8075 1.2024 'International Tables Vol C Tables 4.2.6.8 and 6.1.1.4'
Cl Cl 0.1484 0.1585 'International Tables Vol C Tables 4.2.6.8 and 6.1.1.4'
N N 0.0061 0.0033 'International Tables Vol C Tables 4.2.6.8 and 6.1.1.4'
S S 0.1246 0.1234 'International Tables Vol C Tables 4.2.6.8 and 6.1.1.4'

loop_
_geom_angle_atom_site_label_1
_geom_angle_atom_site_label_2
_geom_angle_atom_site_label_3
_geom_angle
_geom_angle_site_symmetry_1
_geom_angle_site_symmetry_3
_geom_angle_publ_flag
S003 Cd01 S003 180.0 1_565 3_546 ?
S004 Cd01 S003 94.30(3) 3_556 3_546 ?
S004 Cd01 S003 94.30(3) . 1_565 ?
S004 Cd01 S003 85.70(3) . 3_546 ?
S004 Cd01 S003 85.70(3) 3_556 1_565 ?
S004 Cd01 S004 180.0 . 3_556 ?
N008 Cd01 S003 92.36(8) . 3_546 ?
N008 Cd01 S003 87.64(8) . 1_565 ?
N008 Cd01 S003 92.36(8) 3_556 1_565 ?
N008 Cd01 S003 87.64(8) 3_556 3_546 ?
N008 Cd01 S004 86.70(8) . . ?
N008 Cd01 S004 86.70(8) 3_556 3_556 ?
N008 Cd01 S004 93.30(8) . 3_556 ?
N008 Cd01 S004 93.30(8) 3_556 . ?
N008 Cd01 N008 180.0 . 3_556 ?
S003 Cd02 S004 80.04(3) 3_556 1_565 ?
Cl00 Cd02 S003 171.20(3) . 3_556 ?
Cl00 Cd02 S004 91.21(3) . 1_565 ?
Cl00 Cd02 S006 97.28(4) . 1_545 ?
S006 Cd02 S003 91.47(3) 1_545 3_556 ?
S006 Cd02 S004 171.51(3) 1_545 1_565 ?
N007 Cd02 S003 88.62(8) . 3_556 ?
N007 Cd02 S004 80.48(8) . 1_565 ?
N007 Cd02 Cl00 89.02(8) . . ?
N007 Cd02 S006 99.41(8) . 1_545 ?
N009 Cd02 S003 84.71(9) . 3_556 ?
N009 Cd02 S004 85.62(9) . 1_565 ?
N009 Cd02 Cl00 95.61(9) . . ?
N009 Cd02 S006 93.70(9) . 1_545 ?
N009 Cd02 N007 165.44(12) . . ?
Cd01 S003 Cd02 98.05(3) 1_545 3_556 ?
C00B S003 Cd01 99.63(12) . 1_545 ?
C00B S003 Cd02 99.54(12) . 3_556 ?
Cd01 S004 Cd02 96.21(3) . 1_545 ?
C00E S004 Cd01 99.52(12) . . ?
C00E S004 Cd02 100.55(12) . 1_545 ?
C00C S006 Cd02 97.32(12) . 1_565 ?
C00E N007 Cd02 155.9(3) . . ?
C00B N008 Cd01 160.4(3) . . ?
C00C N009 Cd02 169.1(3) . . ?
C00F C00A C00G 118.8(4) . . ?
C00F C00A C00I 120.0(4) . . ?
C00G C00A C00I 121.2(4) . . ?
N008 C00B S003 179.1(4) . . ?
N009 C00C S006 178.5(4) . . ?
H00A N00D H00B 109.5 . . ?
H00A N00D H00C 109.5 . . ?
H00B N00D H00C 109.5 . . ?
C00I N00D H00A 109.5 . . ?
C00I N00D H00B 109.5 . . ?
C00I N00D H00C 109.5 . . ?
N007 C00E S004 178.8(4) . . ?
C00A C00F H00F 119.4 . . ?
C00A C00F C00K 121.1(5) . . ?
C00K C00F H00F 119.4 . . ?
C00A C00G H00G 120.2 . . ?
C00H C00G C00A 119.5(5) . . ?
C00H C00G H00G 120.2 . . ?
C00G C00H H00H 119.6 . . ?
C00J C00H C00G 120.9(5) . . ?
C00J C00H H00H 119.6 . . ?
C00A C00I H00D 109.1 . . ?
C00A C00I H00E 109.1 . . ?
N00D C00I C00A 112.4(4) . . ?
N00D C00I H00D 109.1 . . ?
N00D C00I H00E 109.1 . . ?
H00D C00I H00E 107.9 . . ?
C00H C00J H00J 120.3 . . ?
C00H C00J C00K 119.5(5) . . ?
C00K C00J H00J 120.3 . . ?
C00F C00K H00K 119.9 . . ?
C00J C00K C00F 120.2(5) . . ?
C00J C00K H00K 119.9 . . ?

loop_
_geom_bond_atom_site_label_1
_geom_bond_atom_site_label_2
_geom_bond_distance
_geom_bond_site_symmetry_2
_geom_bond_publ_flag
Cd01 S003 2.7612(10) 3_546 ?
Cd01 S003 2.7612(10) 1_565 ?
Cd01 S004 2.7440(9) . ?
Cd01 S004 2.7441(9) 3_556 ?
Cd01 N008 2.257(3) 3_556 ?
Cd01 N008 2.257(3) . ?
Cd02 S003 2.8632(10) 3_556 ?
Cd02 S004 2.9579(10) 1_565 ?
Cd02 Cl00 2.5389(11) . ?
Cd02 S006 2.6403(11) 1_545 ?
Cd02 N007 2.305(3) . ?
Cd02 N009 2.238(3) . ?
S003 C00B 1.654(3) . ?
S004 C00E 1.659(3) . ?
S006 C00C 1.641(4) . ?
N007 C00E 1.144(4) . ?
N008 C00B 1.149(4) . ?
N009 C00C 1.143(4) . ?
C00A C00F 1.359(6) . ?
C00A C00G 1.384(6) . ?
C00A C00I 1.501(6) . ?
N00D H00A 0.8900 . ?
N00D H00B 0.8900 . ?
N00D H00C 0.8900 . ?
N00D C00I 1.459(5) . ?
C00F H00F 0.9300 . ?
C00F C00K 1.373(7) . ?
C00G H00G 0.9300 . ?
C00G C00H 1.383(7) . ?
C00H H00H 0.9300 . ?
C00H C00J 1.356(8) . ?
C00I H00D 0.9700 . ?
C00I H00E 0.9700 . ?
C00J H00J 0.9300 . ?
C00J C00K 1.362(8) . ?
C00K H00K 0.9300 . ?

loop_
_geom_torsion_atom_site_label_1
_geom_torsion_atom_site_label_2
_geom_torsion_atom_site_label_3
_geom_torsion_atom_site_label_4
_geom_torsion
_geom_torsion_site_symmetry_1
_geom_torsion_site_symmetry_2
_geom_torsion_site_symmetry_3
_geom_torsion_site_symmetry_4
_geom_torsion_publ_flag
C00A C00F C00K C00J -0.8(8) . . . . ?
C00A C00G C00H C00J -0.8(8) . . . . ?
C00F C00A C00G C00H 0.6(7) . . . . ?
C00F C00A C00I N00D -113.0(5) . . . . ?
C00G C00A C00F C00K 0.2(7) . . . . ?
C00G C00A C00I N00D 65.8(6) . . . . ?
C00G C00H C00J C00K 0.2(8) . . . . ?
C00H C00J C00K C00F 0.6(9) . . . . ?
C00I C00A C00F C00K 179.0(5) . . . . ?
C00I C00A C00G C00H -178.2(4) . . . . ?
